data_2200413
loop_
_publ_author_name
'Dupont, L\'eon'
'De Tullio, Pascal'
'Boverie, St\'ephane'
'Pirotte, Bernard'

_publ_section_title
;
 3-Amino-4<i>H</i>-pyrido[2,3-<i>e</i>]-1,2,4-thiadiazine 1,1-dioxide
;
_journal_issue 7
_journal_name_full 'Acta Crystallographica Section E'
_journal_page_first o602
_journal_page_last o603
_journal_paper_doi 10.1107/S1600536801009904
_journal_volume 57
_journal_year 2001
_chemical_formula_iupac 'C6 H6 N4 O2 S'
_chemical_formula_moiety 'C6 H6 N4 O2 S'
_chemical_formula_sum 'C6 H6 N4 O2 S'
_chemical_formula_weight 198.21
_chemical_name_systematic
;
3-amino-4H-pyrido[2,3-e]-1,2,4-thiadiazine 1,1-dioxide
;
_space_group_IT_number 61
_symmetry_cell_setting orthorhombic
_symmetry_space_group_name_Hall '-P 2ac 2ab'
_symmetry_space_group_name_H-M 'P b c a'
_audit_creation_method SHELXL-97
_cell_angle_alpha 90.00
_cell_angle_beta 90.00
_cell_angle_gamma 90.00
_cell_formula_units_Z 8
_cell_length_a 9.7545(6)
_cell_length_b 12.0427(9)
_cell_length_c 13.5242(18)
_cell_measurement_reflns_used 34
_cell_measurement_temperature 293(2)
_cell_measurement_theta_max 40.7
_cell_measurement_theta_min 24.7
_cell_volume 1588.7(3)
_computing_cell_refinement DIF4
_computing_data_collection 'DIF4 (Stoe & Cie, 1987)'
_computing_data_reduction 'REDU4 (Stoe & Cie, 1987)'
_computing_molecular_graphics 'ORTEPIII (Burnett & Johnson, 1996)'
_computing_publication_material SHELXL97
_computing_structure_refinement 'SHELXL97 (Sheldrick, 1997)'
_computing_structure_solution 'SHELXS97 (Sheldrick, 1997)'
_diffrn_ambient_temperature 293(2)
_diffrn_measured_fraction_theta_full .994
_diffrn_measured_fraction_theta_max .994
_diffrn_measurement_device_type 'Stoe-Siemens AED four-circle'
_diffrn_measurement_method \w
_diffrn_radiation_monochromator graphite
_diffrn_radiation_source 'fine-focus sealed tube'
_diffrn_radiation_type CuK\a
_diffrn_radiation_wavelength 1.54180
_diffrn_reflns_av_R_equivalents .0000
_diffrn_reflns_av_sigmaI/netI .0240
_diffrn_reflns_limit_h_max 10
_diffrn_reflns_limit_h_min 0
_diffrn_reflns_limit_k_max 13
_diffrn_reflns_limit_k_min 0
_diffrn_reflns_limit_l_max 14
_diffrn_reflns_limit_l_min 0
_diffrn_reflns_number 1077
_diffrn_reflns_theta_full 57.41
_diffrn_reflns_theta_max 57.41
_diffrn_reflns_theta_min 6.55
_diffrn_standards_decay_% 3
_diffrn_standards_interval_time 60
_diffrn_standards_number 2
_exptl_absorpt_coefficient_mu 3.431
_exptl_absorpt_correction_T_max .7040
_exptl_absorpt_correction_T_min .3884
_exptl_absorpt_correction_type \y-scan
_exptl_absorpt_process_details '(EMPIR; Stoe & Cie, 1987)'
_exptl_crystal_colour colourless
_exptl_crystal_density_diffrn 1.657
_exptl_crystal_density_method 'not measured'
_exptl_crystal_description prism
_exptl_crystal_F_000 816
_exptl_crystal_size_max .34
_exptl_crystal_size_mid .23
_exptl_crystal_size_min .11
_refine_diff_density_max .257
_refine_diff_density_min -.234
_refine_ls_extinction_coef .0043(4)
_refine_ls_extinction_method SHELXL97
_refine_ls_goodness_of_fit_ref .956
_refine_ls_hydrogen_treatment mixed
_refine_ls_matrix_type full
_refine_ls_number_parameters 128
_refine_ls_number_reflns 1077
_refine_ls_number_restraints 0
_refine_ls_restrained_S_all .956
_refine_ls_R_factor_all .0459
_refine_ls_R_factor_gt .0316
_refine_ls_shift/su_max <0.001
_refine_ls_shift/su_mean .000
_refine_ls_structure_factor_coef Fsqd
_refine_ls_weighting_details 'calc w = 1/[\s^2^(Fo^2^)+(0.0560P)^2^+0.7861P] where P = (Fo^2^+2Fc^2^)/3'
_refine_ls_weighting_scheme calc
_refine_ls_wR_factor_ref .0895
_reflns_number_gt 829
_reflns_number_total 1077
_reflns_threshold_expression I>2\s(I)
_cod_data_source_file cf6076.cif
_cod_data_source_block I
_cod_database_code 2200413
_cod_database_fobs_code 2200413

loop_
_symmetry_equiv_pos_as_xyz
'x, y, z'
'-x+1/2, -y, z+1/2'
'-x, y+1/2, -z+1/2'
'x+1/2, -y+1/2, -z'
'-x, -y, -z'
'x-1/2, y, -z-1/2'
'x, -y-1/2, z-1/2'
'-x-1/2, y-1/2, z'

loop_
_atom_site_label
_atom_site_fract_x
_atom_site_fract_y
_atom_site_fract_z
_atom_site_U_iso_or_equiv
_atom_site_adp_type
_atom_site_calc_flag
_atom_site_refinement_flags
_atom_site_occupancy
_atom_site_disorder_assembly
_atom_site_disorder_group
_atom_site_type_symbol
S1 .25128(6) .15663(5) .15784(4) .0349(3) Uani d . 1 . . S
N2 .2634(2) .23379(17) .06191(16) .0375(6) Uani d . 1 . . N
C3 .3872(2) .2671(2) .03169(17) .0342(6) Uani d . 1 . . C
N4 .5058(2) .21512(17) .05706(17) .0365(6) Uani d . 1 . . N
H4 .579(3) .233(2) .0290(19) .044 Uiso d . 1 . . H
C5 .5073(2) .1097(2) .10053(17) .0327(6) Uani d . 1 . . C
N6 .6239(2) .05258(17) .09079(14) .0362(5) Uani d . 1 . . N
C7 .6238(3) -.0509(2) .12950(19) .0390(6) Uani d . 1 . . C
H7 .7044 -.0919 .1255 .047 Uiso calc R 1 . . H
C8 .5124(3) -.0996(2) .17444(19) .0417(7) Uani d . 1 . . C
H8 .5177 -.1717 .1988 .050 Uiso calc R 1 . . H
C9 .3936(3) -.0398(2) .18253(19) .0399(6) Uani d . 1 . . C
H9 .3158 -.0710 .2110 .048 Uiso calc R 1 . . H
C10 .3920(3) .06849(19) .14730(17) .0323(6) Uani d . 1 . . C
N11 .3949(3) .35321(18) -.02874(18) .0446(6) Uani d . 1 . . N
H111 .316(3) .381(2) -.044(2) .054 Uiso d . 1 . . H
H112 .474(3) .369(2) -.063(2) .054 Uiso d . 1 . . H
O1 .12740(19) .09326(15) .14953(14) .0489(5) Uani d . 1 . . O
O2 .26608(18) .21993(15) .24652(13) .0471(5) Uani d . 1 . . O

loop_
_atom_site_aniso_label
_atom_site_aniso_U_11
_atom_site_aniso_U_22
_atom_site_aniso_U_33
_atom_site_aniso_U_12
_atom_site_aniso_U_13
_atom_site_aniso_U_23
S1 .0324(4) .0353(4) .0369(4) .0001(3) .0012(3) .0056(3)
N2 .0336(11) .0383(12) .0406(12) .0034(10) .0021(10) .0110(10)
C3 .0324(13) .0344(13) .0357(13) .0016(12) -.0001(11) .0011(12)
N4 .0325(12) .0343(12) .0426(13) -.0029(9) .0013(10) .0065(11)
C5 .0356(14) .0319(14) .0306(13) -.0020(11) -.0055(11) -.0037(11)
N6 .0351(12) .0366(12) .0368(13) .0026(10) -.0053(9) -.0015(9)
C7 .0438(15) .0353(14) .0379(14) .0095(13) -.0095(12) -.0052(11)
C8 .0500(17) .0325(14) .0425(15) .0005(12) -.0039(13) .0014(12)
C9 .0431(15) .0353(13) .0411(15) -.0029(13) -.0004(12) .0067(12)
C10 .0338(14) .0322(13) .0311(13) -.0012(11) -.0036(10) -.0020(10)
N11 .0356(13) .0431(14) .0552(15) .0048(11) .0055(11) .0190(11)
O1 .0344(10) .0504(11) .0620(13) -.0066(9) -.0048(8) .0180(9)
O2 .0537(11) .0494(10) .0382(10) .0061(9) .0043(9) -.0031(10)

loop_
_atom_type_symbol
_atom_type_description
_atom_type_scat_dispersion_real
_atom_type_scat_dispersion_imag
_atom_type_scat_source
C C .0181 .0091 'International Tables Vol C Tables 4.2.6.8 and 6.1.1.4'
H H .0000 .0000 'International Tables Vol C Tables 4.2.6.8 and 6.1.1.4'
N N .0311 .0180 'International Tables Vol C Tables 4.2.6.8 and 6.1.1.4'
O O .0492 .0322 'International Tables Vol C Tables 4.2.6.8 and 6.1.1.4'
S S .3331 .5567 'International Tables Vol C Tables 4.2.6.8 and 6.1.1.4'

loop_
_geom_angle_atom_site_label_1
_geom_angle_atom_site_label_2
_geom_angle_atom_site_label_3
_geom_angle
O2 S1 O1 115.79(12)
O2 S1 N2 111.31(12)
O1 S1 N2 107.94(11)
O2 S1 C10 108.32(11)
O1 S1 C10 109.49(12)
N2 S1 C10 103.25(11)
C3 N2 S1 119.27(16)
N11 C3 N2 118.4(2)
N11 C3 N4 117.9(2)
N2 C3 N4 123.6(2)
C3 N4 C5 122.2(2)
C3 N4 H4 119.4(19)
C5 N4 H4 115(2)
N6 C5 C10 123.6(2)
N6 C5 N4 115.8(2)
C10 C5 N4 120.6(2)
C5 N6 C7 115.9(2)
N6 C7 C8 124.4(2)
N6 C7 H7 117.8
C8 C7 H7 117.8
C9 C8 C7 118.6(2)
C9 C8 H8 120.7
C7 C8 H8 120.7
C8 C9 C10 118.5(2)
C8 C9 H9 120.8
C10 C9 H9 120.8
C5 C10 C9 119.0(2)
C5 C10 S1 117.40(18)
C9 C10 S1 123.6(2)
C3 N11 H111 114(2)
C3 N11 H112 121.3(19)
H111 N11 H112 123(3)

loop_
_geom_bond_atom_site_label_1
_geom_bond_atom_site_label_2
_geom_bond_site_symmetry_2
_geom_bond_distance
_geom_bond_publ_flag
S1 O2 . 1.4285(19) ?
S1 O1 . 1.4336(19) ?
S1 N2 . 1.600(2) ?
S1 C10 . 1.741(2) ?
N2 C3 . 1.336(3) ?
C3 N11 . 1.323(3) ?
C3 N4 . 1.359(3) ?
N4 C5 . 1.399(3) ?
N4 H4 . .84(3) ?
C5 N6 . 1.335(3) ?
C5 C10 . 1.382(3) ?
N6 C7 . 1.351(3) ?
C7 C8 . 1.377(4) ?
C7 H7 . .930 ?
C8 C9 . 1.369(4) ?
C8 H8 . .930 ?
C9 C10 . 1.389(4) ?
C9 H9 . .930 ?
N11 H111 . .86(3) ?
N11 H112 . .92(3) ?

loop_
_geom_hbond_atom_site_label_D
_geom_hbond_atom_site_label_H
_geom_hbond_atom_site_label_A
_geom_hbond_site_symmetry_A
_geom_hbond_distance_DH
_geom_hbond_distance_HA
_geom_hbond_distance_DA
_geom_hbond_angle_DHA
N4 H4 N2 4 .84(3) 2.22(3) 3.047(3) 172(3)
N11 H112 O1 4 .92(3) 1.96(3) 2.868(3) 173(3)
N11 H111 N6 4_455 .86(3) 2.13(3) 2.997(3) 177(3)

loop_
_geom_torsion_atom_site_label_1
_geom_torsion_atom_site_label_2
_geom_torsion_atom_site_label_3
_geom_torsion_atom_site_label_4
_geom_torsion
O2 S1 N2 C3 77.8(2)
O1 S1 N2 C3 -154.1(2)
C10 S1 N2 C3 -38.2(2)
S1 N2 C3 N11 -161.57(19)
S1 N2 C3 N4 20.6(3)
N11 C3 N4 C5 -164.7(2)
N2 C3 N4 C5 13.2(4)
C3 N4 C5 N6 157.7(2)
C3 N4 C5 C10 -20.3(4)
C10 C5 N6 C7 .3(3)
N4 C5 N6 C7 -177.6(2)
C5 N6 C7 C8 1.8(4)
N6 C7 C8 C9 -1.1(4)
C7 C8 C9 C10 -1.7(4)
N6 C5 C10 C9 -3.1(4)
N4 C5 C10 C9 174.8(2)
N6 C5 C10 S1 177.35(18)
N4 C5 C10 S1 -4.8(3)
C8 C9 C10 C5 3.6(4)
C8 C9 C10 S1 -176.82(19)
O2 S1 C10 C5 -87.7(2)
O1 S1 C10 C5 145.21(19)
N2 S1 C10 C5 30.4(2)
O2 S1 C10 C9 92.8(2)
O1 S1 C10 C9 -34.4(2)
N2 S1 C10 C9 -149.1(2)

loop_
_cod_related_entry_id
_cod_related_entry_database
_cod_related_entry_code
1 ChemSpider 2315678
